data_4022921
loop_
_publ_author_name
'Chun Zhang'
'Chuan-Feng Chen'

_publ_section_title
;
 Triptycene-Based Expanded Oxacalixarenes: Synthesis,
 Structure, and Tubular Assemblies in the Solid State
;
_journal_name_full 'Journal of Organic Chemistry'
_journal_page_first 3880
_journal_page_last 3888
_journal_paper_doi 10.1021/jo0702490
_journal_volume 72
_journal_year 2007
_chemical_formula_sum 'C52 H30 Cl8 N2 O4'
_chemical_formula_weight 1030.38
_space_group_IT_number 2
_symmetry_cell_setting triclinic
_symmetry_space_group_name_Hall '-P 1'
_symmetry_space_group_name_H-M 'P -1'
_atom_sites_solution_hydrogens geom
_atom_sites_solution_primary direct
_atom_sites_solution_secondary difmap
_audit_creation_method SHELXL-97
_cell_angle_alpha 95.19(3)
_cell_angle_beta 93.16(3)
_cell_angle_gamma 96.43(3)
_cell_formula_units_Z 1
_cell_length_a 8.7116(17)
_cell_length_b 9.7063(19)
_cell_length_c 13.761(3)
_cell_measurement_reflns_used 9410
_cell_measurement_temperature 293(2)
_cell_measurement_theta_max 27.48
_cell_measurement_theta_min 1.49
_cell_volume 1149.0(4)
_computing_cell_refinement 'Rapid auto(Rigaku 2001)'
_computing_data_collection 'Rapid auto(Rigaku 2001)'
_computing_data_reduction 'Rapid auto(Rigaku 2001)'
_computing_structure_refinement 'SHELXL-97 (Sheldrick, 1997)'
_computing_structure_solution 'SHELXS-97 (Sheldrick, 1990)'
_diffrn_ambient_temperature 293(2)
_diffrn_measured_fraction_theta_full 0.945
_diffrn_measured_fraction_theta_max 0.945
_diffrn_measurement_device_type 'Rigaku raxis Rapid IP'
_diffrn_measurement_method '\w oscillation'
_diffrn_radiation_monochromator graphite
_diffrn_radiation_source 'Rotating Anode'
_diffrn_radiation_type MoK\a
_diffrn_radiation_wavelength 0.71073
_diffrn_reflns_av_R_equivalents 0.0442
_diffrn_reflns_av_sigmaI/netI 0.0447
_diffrn_reflns_limit_h_max 11
_diffrn_reflns_limit_h_min -11
_diffrn_reflns_limit_k_max 12
_diffrn_reflns_limit_k_min -12
_diffrn_reflns_limit_l_max 17
_diffrn_reflns_limit_l_min -17
_diffrn_reflns_number 9410
_diffrn_reflns_theta_full 27.47
_diffrn_reflns_theta_max 27.47
_diffrn_reflns_theta_min 1.49
_exptl_absorpt_coefficient_mu 0.540
_exptl_absorpt_correction_T_max 0.9540
_exptl_absorpt_correction_T_min 0.6928
_exptl_absorpt_correction_type empirical
_exptl_absorpt_process_details abscor
_exptl_crystal_colour colorless
_exptl_crystal_density_diffrn 1.489
_exptl_crystal_density_method 'not measured'
_exptl_crystal_description 'thin plate'
_exptl_crystal_F_000 524
_exptl_crystal_size_max 0.73
_exptl_crystal_size_mid 0.40
_exptl_crystal_size_min 0.09
_refine_diff_density_max 0.381
_refine_diff_density_min -0.314
_refine_diff_density_rms 0.072
_refine_ls_extinction_method none
_refine_ls_goodness_of_fit_ref 1.033
_refine_ls_hydrogen_treatment constr
_refine_ls_matrix_type full
_refine_ls_number_parameters 308
_refine_ls_number_reflns 4982
_refine_ls_number_restraints 0
_refine_ls_restrained_S_all 1.033
_refine_ls_R_factor_all 0.1136
_refine_ls_R_factor_gt 0.0729
_refine_ls_shift/su_max 0.000
_refine_ls_shift/su_mean 0.000
_refine_ls_structure_factor_coef Fsqd
_refine_ls_weighting_details 'calc w=1/[\s^2^(Fo^2^)+(0.0957P)^2^+1.3546P] where P=(Fo^2^+2Fc^2^)/3'
_refine_ls_weighting_scheme calc
_refine_ls_wR_factor_gt 0.1867
_refine_ls_wR_factor_ref 0.2136
_reflns_number_gt 3246
_reflns_number_total 4982
_reflns_threshold_expression >2sigma(I)
_cod_data_source_file jo0702490si20070206_041821.cif
_cod_data_source_block a
_cod_depositor_comments
;
 Marking attached hydrogen atoms.

 Antanas Vaitkus,
 2018-01-29

The following automatic conversions were performed:
'_symmetry_cell_setting' value 'Triclinic' changed to 'triclinic'
according to '/home/saulius/struct/CIF-dictionaries/cif_core.dic'
dictionary named 'cif_core.dic' version 2.4.1 from 2010-06-29.

Automatic conversion script
Id: cif_fix_enum 1527 2010-12-29 10:47:43Z saulius 
;
_cod_database_code 4022921

loop_
_symmetry_equiv_pos_as_xyz
'x, y, z'
'-x, -y, -z'

loop_
_atom_site_label
_atom_site_type_symbol
_atom_site_fract_x
_atom_site_fract_y
_atom_site_fract_z
_atom_site_U_iso_or_equiv
_atom_site_adp_type
_atom_site_occupancy
_atom_site_symmetry_multiplicity
_atom_site_calc_flag
_atom_site_refinement_flags
_atom_site_disorder_assembly
_atom_site_disorder_group
_atom_site_attached_hydrogens
Cl1 Cl 1.07928(13) -0.13437(12) 0.94418(7) 0.0567(3) Uani 1 1 d . . . 0
Cl2 Cl 0.94369(18) -0.53813(13) 0.64534(10) 0.0801(4) Uani 1 1 d . . . 0
O1 O 0.8663(3) 0.0095(3) 0.8274(2) 0.0567(8) Uani 1 1 d . . . 0
O2 O 0.7166(4) -0.3513(3) 0.5853(2) 0.0650(9) Uani 1 1 d . . . 0
N1 N 0.7965(4) -0.1696(4) 0.7041(3) 0.0526(9) Uani 1 1 d . . . 0
C1 C 0.2040(5) 0.3922(5) 0.9327(3) 0.0569(11) Uani 1 1 d . . . 0
H1B H 0.1199 0.3354 0.9517 0.068 Uiso 1 1 calc R . . 0
C2 C 0.2417(6) 0.5273(6) 0.9774(3) 0.0657(14) Uani 1 1 d . . . 0
H2A H 0.1829 0.5602 1.0270 0.079 Uiso 1 1 calc R . . 0
C3 C 0.3653(6) 0.6130(5) 0.9492(3) 0.0623(13) Uani 1 1 d . . . 0
H3A H 0.3878 0.7036 0.9789 0.075 Uiso 1 1 calc R . . 0
C4 C 0.4565(5) 0.5643(4) 0.8764(3) 0.0535(11) Uani 1 1 d . . . 0
H4A H 0.5402 0.6216 0.8575 0.064 Uiso 1 1 calc R . . 0
C5 C 0.4206(5) 0.4295(4) 0.8325(3) 0.0439(9) Uani 1 1 d . . . 0
C6 C 0.2933(5) 0.3434(4) 0.8597(3) 0.0458(9) Uani 1 1 d . . . 0
C7 C 0.2693(5) 0.2001(4) 0.8025(3) 0.0437(9) Uani 1 1 d . . . 0
H7A H 0.1808 0.1399 0.8223 0.052 Uiso 1 1 calc R . . 0
C8 C 0.2555(4) 0.2256(4) 0.6946(3) 0.0410(8) Uani 1 1 d . . . 0
C9 C 0.1357(4) 0.1761(4) 0.6250(3) 0.0458(9) Uani 1 1 d . . . 0
H9A H 0.0515 0.1178 0.6422 0.055 Uiso 1 1 calc R . . 0
C10 C 0.1411(5) 0.2133(4) 0.5294(3) 0.0490(10) Uani 1 1 d . . . 0
H10A H 0.0616 0.1798 0.4824 0.059 Uiso 1 1 calc R . . 0
C11 C 0.3908(5) 0.3501(4) 0.5737(3) 0.0414(8) Uani 1 1 d . . . 0
H11A H 0.4758 0.4067 0.5559 0.050 Uiso 1 1 calc R . . 0
C12 C 0.3834(4) 0.3122(4) 0.6677(3) 0.0373(8) Uani 1 1 d . . . 0
C13 C 0.5076(4) 0.3594(4) 0.7519(3) 0.0384(8) Uani 1 1 d . . . 0
H13A H 0.5959 0.4200 0.7323 0.046 Uiso 1 1 calc R . . 0
C14 C 0.5531(4) 0.2242(4) 0.7885(3) 0.0378(8) Uani 1 1 d . . . 0
C15 C 0.4245(5) 0.1400(4) 0.8171(3) 0.0417(8) Uani 1 1 d . . . 0
C16 C 0.4455(5) 0.0145(4) 0.8534(3) 0.0510(10) Uani 1 1 d . . . 0
H16A H 0.3625 -0.0403 0.8753 0.061 Uiso 1 1 calc R . . 0
C17 C 0.5942(5) -0.0290(4) 0.8565(3) 0.0550(11) Uani 1 1 d . . . 0
H17A H 0.6099 -0.1130 0.8808 0.066 Uiso 1 1 calc R . . 0
C18 C 0.7159(5) 0.0520(4) 0.8241(3) 0.0448(9) Uani 1 1 d . . . 0
C19 C 0.6991(4) 0.1805(4) 0.7914(3) 0.0405(8) Uani 1 1 d . . . 0
H19A H 0.7837 0.2361 0.7719 0.049 Uiso 1 1 calc R . . 0
C20 C 0.8798(4) -0.1226(4) 0.7868(3) 0.0423(8) Uani 1 1 d . . . 0
C21 C 0.9820(4) -0.1994(4) 0.8331(3) 0.0426(9) Uani 1 1 d . . . 0
C22 C 1.0031(5) -0.3287(4) 0.7899(3) 0.0501(10) Uani 1 1 d . . . 0
H22A H 1.0726 -0.3816 0.8185 0.060 Uiso 1 1 calc R . . 0
C23 C 0.9193(5) -0.3786(4) 0.7034(3) 0.0509(10) Uani 1 1 d . . . 0
C24 C 0.8157(5) -0.2966(4) 0.6646(3) 0.0470(9) Uani 1 1 d . . . 0
C25 C 0.7331(5) -0.3009(4) 0.4939(3) 0.0442(9) Uani 1 1 d . . . 0
C26 C 1.3934(8) -0.1273(7) 0.5915(5) 0.0868(17) Uani 1 1 d . . . 2
Cl3 Cl 1.3303(11) -0.2884(6) 0.6418(4) 0.1364(18) Uani 0.69(2) 1 d P A 1 0
Cl3' Cl 1.266(3) -0.223(3) 0.6506(8) 0.138(9) Uani 0.31(2) 1 d P A 2 0
Cl4 Cl 1.3092(2) -0.12122(19) 0.47283(14) 0.0991(5) Uani 1 1 d . A . 0

loop_
_atom_site_aniso_label
_atom_site_aniso_U_11
_atom_site_aniso_U_22
_atom_site_aniso_U_33
_atom_site_aniso_U_23
_atom_site_aniso_U_13
_atom_site_aniso_U_12
Cl1 0.0654(7) 0.0603(6) 0.0440(5) -0.0021(4) -0.0133(5) 0.0203(5)
Cl2 0.1013(10) 0.0566(7) 0.0816(9) -0.0226(6) 0.0042(7) 0.0294(7)
O1 0.0530(17) 0.0405(15) 0.075(2) -0.0077(14) -0.0181(15) 0.0184(13)
O2 0.092(2) 0.0564(19) 0.0414(15) 0.0071(14) -0.0190(15) -0.0040(17)
N1 0.062(2) 0.0445(19) 0.0512(19) 0.0049(15) -0.0169(16) 0.0151(16)
C1 0.061(3) 0.073(3) 0.043(2) 0.008(2) -0.0012(19) 0.034(2)
C2 0.082(3) 0.080(3) 0.041(2) -0.007(2) -0.004(2) 0.049(3)
C3 0.083(3) 0.055(3) 0.051(2) -0.008(2) -0.017(2) 0.039(3)
C4 0.070(3) 0.042(2) 0.048(2) -0.0022(18) -0.015(2) 0.020(2)
C5 0.054(2) 0.042(2) 0.0375(18) 0.0001(16) -0.0067(17) 0.0212(18)
C6 0.048(2) 0.052(2) 0.0402(19) 0.0041(17) -0.0032(17) 0.0213(19)
C7 0.043(2) 0.043(2) 0.045(2) 0.0052(17) 0.0037(16) 0.0042(17)
C8 0.040(2) 0.041(2) 0.0421(19) -0.0010(16) 0.0006(16) 0.0115(16)
C9 0.038(2) 0.044(2) 0.054(2) -0.0012(18) 0.0007(17) 0.0088(17)
C10 0.046(2) 0.049(2) 0.049(2) -0.0108(18) -0.0131(18) 0.0126(19)
C11 0.046(2) 0.0339(18) 0.045(2) 0.0039(15) -0.0007(16) 0.0115(16)
C12 0.0396(19) 0.0346(18) 0.0383(18) 0.0004(14) -0.0026(15) 0.0128(15)
C13 0.0395(19) 0.0332(18) 0.0427(19) 0.0034(15) -0.0038(15) 0.0091(15)
C14 0.046(2) 0.0297(17) 0.0375(18) 0.0013(14) -0.0034(15) 0.0078(15)
C15 0.049(2) 0.0390(19) 0.0383(18) 0.0024(15) 0.0017(16) 0.0124(17)
C16 0.059(2) 0.041(2) 0.054(2) 0.0157(18) 0.005(2) 0.0020(19)
C17 0.070(3) 0.037(2) 0.061(3) 0.0117(19) -0.005(2) 0.017(2)
C18 0.050(2) 0.0384(19) 0.046(2) -0.0027(16) -0.0114(17) 0.0171(17)
C19 0.045(2) 0.0383(19) 0.0381(18) -0.0018(15) -0.0067(15) 0.0111(16)
C20 0.044(2) 0.0375(19) 0.046(2) 0.0027(16) -0.0028(16) 0.0122(16)
C21 0.046(2) 0.045(2) 0.0373(18) 0.0006(16) -0.0027(16) 0.0154(17)
C22 0.059(2) 0.047(2) 0.048(2) 0.0028(18) -0.0046(19) 0.0264(19)
C23 0.063(3) 0.045(2) 0.047(2) -0.0024(18) 0.0067(19) 0.020(2)
C24 0.063(2) 0.043(2) 0.0344(18) 0.0026(16) -0.0068(17) 0.0076(19)
C25 0.057(2) 0.040(2) 0.0355(18) -0.0027(15) -0.0065(17) 0.0162(18)
C26 0.098(4) 0.078(4) 0.079(4) 0.001(3) 0.005(3) -0.002(3)
Cl3 0.162(4) 0.090(3) 0.170(4) 0.039(2) 0.074(3) 0.017(3)
Cl3' 0.130(11) 0.156(17) 0.116(6) 0.026(7) 0.019(5) -0.048(11)
Cl4 0.0905(11) 0.1002(12) 0.1036(12) -0.0052(9) -0.0109(9) 0.0195(9)

loop_
_atom_type_symbol
_atom_type_description
_atom_type_scat_dispersion_real
_atom_type_scat_dispersion_imag
_atom_type_scat_source
C C 0.0033 0.0016 'International Tables Vol C Tables 4.2.6.8 and 6.1.1.4'
H H 0.0000 0.0000 'International Tables Vol C Tables 4.2.6.8 and 6.1.1.4'
N N 0.0061 0.0033 'International Tables Vol C Tables 4.2.6.8 and 6.1.1.4'
O O 0.0106 0.0060 'International Tables Vol C Tables 4.2.6.8 and 6.1.1.4'
Cl Cl 0.1484 0.1585 'International Tables Vol C Tables 4.2.6.8 and 6.1.1.4'

loop_
_geom_angle_atom_site_label_1
_geom_angle_atom_site_label_2
_geom_angle_atom_site_label_3
_geom_angle
_geom_angle_site_symmetry_1
_geom_angle_site_symmetry_3
C20 O1 C18 116.8(3) . .
C24 O2 C25 120.5(3) . .
C20 N1 C24 117.1(3) . .
C6 C1 C2 119.2(5) . .
C3 C2 C1 120.9(4) . .
C2 C3 C4 120.2(4) . .
C5 C4 C3 119.1(5) . .
C4 C5 C6 120.7(4) . .
C4 C5 C13 126.1(4) . .
C6 C5 C13 113.2(3) . .
C1 C6 C5 119.8(4) . .
C1 C6 C7 126.6(4) . .
C5 C6 C7 113.5(3) . .
C6 C7 C8 106.1(3) . .
C6 C7 C15 105.2(3) . .
C8 C7 C15 105.3(3) . .
C9 C8 C12 119.4(4) . .
C9 C8 C7 128.3(4) . .
C12 C8 C7 112.2(3) . .
C8 C9 C10 120.4(4) . .
C25 C10 C9 118.6(3) 2_656 .
C12 C11 C25 118.1(4) . 2_656
C11 C12 C8 121.0(3) . .
C11 C12 C13 125.0(4) . .
C8 C12 C13 114.0(3) . .
C5 C13 C14 106.8(3) . .
C5 C13 C12 104.7(3) . .
C14 C13 C12 105.0(3) . .
C19 C14 C15 121.1(3) . .
C19 C14 C13 126.9(4) . .
C15 C14 C13 111.9(3) . .
C16 C15 C14 119.5(4) . .
C16 C15 C7 126.3(4) . .
C14 C15 C7 114.2(3) . .
C15 C16 C17 119.1(4) . .
C18 C17 C16 120.2(4) . .
C17 C18 C19 121.7(4) . .
C17 C18 O1 120.6(3) . .
C19 C18 O1 117.5(4) . .
C18 C19 C14 118.3(4) . .
N1 C20 O1 118.4(3) . .
N1 C20 C21 123.3(3) . .
O1 C20 C21 118.3(3) . .
C22 C21 C20 118.7(3) . .
C22 C21 Cl1 120.7(3) . .
C20 C21 Cl1 120.6(3) . .
C21 C22 C23 118.8(3) . .
C22 C23 C24 118.3(4) . .
C22 C23 Cl2 120.7(3) . .
C24 C23 Cl2 120.9(3) . .
N1 C24 O2 116.8(4) . .
N1 C24 C23 123.7(4) . .
O2 C24 C23 119.3(4) . .
C10 C25 C11 122.4(4) 2_656 2_656
C10 C25 O2 124.5(3) 2_656 .
C11 C25 O2 113.2(4) 2_656 .
Cl3' C26 Cl4 106.8(6) . .
Cl3' C26 Cl3 29.7(11) . .
Cl4 C26 Cl3 112.2(4) . .

loop_
_geom_bond_atom_site_label_1
_geom_bond_atom_site_label_2
_geom_bond_distance
_geom_bond_site_symmetry_2
Cl1 C21 1.737(4) .
Cl2 C23 1.717(4) .
O1 C20 1.371(4) .
O1 C18 1.416(5) .
O2 C24 1.380(5) .
O2 C25 1.399(5) .
N1 C20 1.331(5) .
N1 C24 1.333(5) .
C1 C6 1.387(6) .
C1 C2 1.393(7) .
C2 C3 1.380(8) .
C3 C4 1.395(7) .
C4 C5 1.385(5) .
C5 C6 1.401(6) .
C5 C13 1.531(5) .
C6 C7 1.522(6) .
C7 C8 1.528(5) .
C7 C15 1.542(5) .
C8 C9 1.389(5) .
C8 C12 1.406(5) .
C9 C10 1.397(6) .
C10 C25 1.381(6) 2_656
C11 C12 1.380(5) .
C11 C25 1.397(5) 2_656
C12 C13 1.541(5) .
C13 C14 1.532(5) .
C14 C19 1.385(5) .
C14 C15 1.407(6) .
C15 C16 1.385(5) .
C16 C17 1.406(6) .
C17 C18 1.368(6) .
C18 C19 1.383(5) .
C20 C21 1.388(5) .
C21 C22 1.375(5) .
C22 C23 1.380(6) .
C23 C24 1.385(6) .
C25 C10 1.381(6) 2_656
C25 C11 1.397(5) 2_656
C26 Cl3' 1.662(11) .
C26 Cl4 1.762(7) .
C26 Cl3 1.809(8) .
